data_7023590
loop_
_publ_author_name
'Clegg, Jack K.'
'Li, Feng'
'Jolliffe, Katrina A.'
'Lindoy, Leonard F.'
'Meehan, George V.'
'Parsons, Simon'
'Tasker, Peter A.'
'White, Fraser J.'

_publ_section_title
;
 Hierarchical assembly of discrete copper(II) metallo-structures from
 pre-assembled dinuclear (bis-\b-diketonato)metallocycles and flexible
 difunctional co-ligands.
;
_journal_issue 39
_journal_name_full 'Dalton transactions (Cambridge, England : 2003)'
_journal_page_first 14315
_journal_page_last 14323
_journal_paper_doi 10.1039/c3dt51531a
_journal_volume 42
_journal_year 2013
_chemical_formula_moiety 'C50 H72 Cu2 N4 O8, C10 H24 N4'
_chemical_formula_sum 'C60 H96 Cu2 N8 O8'
_chemical_formula_weight 1184.52
_chemical_name_systematic
;
 ?
;
_space_group_crystal_system triclinic
_space_group_IT_number 2
_space_group_name_Hall '-P 1'
_space_group_name_H-M_alt 'P -1'
_symmetry_space_group_name_Hall '-P 1'
_symmetry_space_group_name_H-M 'P -1'
_atom_sites_solution_hydrogens mixed
_audit_creation_method SHELXL-2013
_cell_angle_alpha 93.828(4)
_cell_angle_beta 103.808(3)
_cell_angle_gamma 118.268(3)
_cell_formula_units_Z 1
_cell_length_a 10.3419(7)
_cell_length_b 10.8858(7)
_cell_length_c 16.9362(11)
_cell_measurement_reflns_used 9754
_cell_measurement_temperature 150(2)
_cell_measurement_theta_max 37.425
_cell_measurement_theta_min 2.274
_cell_volume 1594.32(19)
_computing_cell_refinement 'SAINT (Bruker,1995)'
_computing_data_collection 'SMART (Bruker,1995)'
_computing_data_reduction 'SAINT and XPREP (Bruker, 1995)'
_computing_molecular_graphics 'ORTEP-3 (Farrugia, 1997), WINGX-32 (Farrugia, 1999)'
_computing_publication_material 'enCIFer 1.1 (CCDC, 2005)'
_computing_structure_refinement 'SHELXL-97 (Sheldrick, 1997)'
_computing_structure_solution 'SHELXS-97 (Sheldrick, 1990)'
_diffrn_ambient_temperature 150(2)
_diffrn_detector_area_resol_mean 0
_diffrn_measured_fraction_theta_full 0.990
_diffrn_measured_fraction_theta_max 0.919
_diffrn_measurement_device_type 'Bruker SMART APEX'
_diffrn_measurement_method '\w + \p'
_diffrn_radiation_monochromator graphite
_diffrn_radiation_source 'sealed tube'
_diffrn_radiation_type MoK\a
_diffrn_radiation_wavelength 0.71073
_diffrn_reflns_av_R_equivalents 0.0348
_diffrn_reflns_av_unetI/netI 0.0386
_diffrn_reflns_Laue_measured_fraction_full 0.990
_diffrn_reflns_Laue_measured_fraction_max 0.919
_diffrn_reflns_limit_h_max 18
_diffrn_reflns_limit_h_min -18
_diffrn_reflns_limit_k_max 17
_diffrn_reflns_limit_k_min -19
_diffrn_reflns_limit_l_max 30
_diffrn_reflns_limit_l_min -29
_diffrn_reflns_number 60175
_diffrn_reflns_point_group_measured_fraction_full 0.990
_diffrn_reflns_point_group_measured_fraction_max 0.919
_diffrn_reflns_theta_full 32.500
_diffrn_reflns_theta_max 40.142
_diffrn_reflns_theta_min 2.173
_diffrn_standards_decay_% 0
_diffrn_standards_interval_count 0
_diffrn_standards_interval_time 0
_diffrn_standards_number 0
_exptl_absorpt_coefficient_mu 0.723
_exptl_absorpt_correction_T_max 0.749
_exptl_absorpt_correction_T_min 0.529
_exptl_absorpt_correction_type multi-scan
_exptl_absorpt_process_details 'SADABS (Sheldrick, 2006)'
_exptl_crystal_colour blue
_exptl_crystal_density_diffrn 1.234
_exptl_crystal_description prism
_exptl_crystal_F_000 634
_exptl_crystal_size_max 0.75
_exptl_crystal_size_mid 0.61
_exptl_crystal_size_min 0.40
_refine_diff_density_max 0.980
_refine_diff_density_min -0.988
_refine_diff_density_rms 0.091
_refine_ls_extinction_method none
_refine_ls_goodness_of_fit_ref 1.038
_refine_ls_hydrogen_treatment mixed
_refine_ls_matrix_type full
_refine_ls_number_parameters 499
_refine_ls_number_reflns 18307
_refine_ls_number_restraints 47
_refine_ls_restrained_S_all 1.077
_refine_ls_R_factor_all 0.0910
_refine_ls_R_factor_gt 0.0563
_refine_ls_shift/su_max 0.001
_refine_ls_shift/su_mean 0.000
_refine_ls_structure_factor_coef Fsqd
_refine_ls_weighting_details 'w=1/[\s^2^(Fo^2^)+(0.0876P)^2^+0.3744P] where P=(Fo^2^+2Fc^2^)/3'
_refine_ls_weighting_scheme calc
_refine_ls_wR_factor_gt 0.1507
_refine_ls_wR_factor_ref 0.1730
_reflns_Friedel_coverage 0.000
_reflns_number_gt 11818
_reflns_number_total 18307
_reflns_threshold_expression 'I > 2\s(I)'
_cod_data_source_file c3dt51531a.txt
_cod_data_source_block sp7012
_cod_database_code 7023590
_shelx_space_group_comment
;
The symmetry employed for this shelxl refinement is uniquely defined
by the following loop, which should always be used as a source of
symmetry information in preference to the above space-group names.
They are only intended as comments.
;
_shelxl_version_number 2013-4

loop_
_space_group_symop_operation_xyz
'x, y, z'
'-x, -y, -z'

loop_
_atom_site_label
_atom_site_type_symbol
_atom_site_fract_x
_atom_site_fract_y
_atom_site_fract_z
_atom_site_U_iso_or_equiv
_atom_site_adp_type
_atom_site_occupancy
_atom_site_site_symmetry_order
_atom_site_calc_flag
_atom_site_refinement_flags_posn
_atom_site_refinement_flags_adp
_atom_site_refinement_flags_occupancy
_atom_site_disorder_assembly
_atom_site_disorder_group
C1A C 0.2921(9) 0.8659(9) 0.1441(7) 0.0487(4) Uani 0.25 1 d D . P A 1
H1A1 H 0.2368 0.9071 0.1114 0.073 Uiso 0.25 1 calc R U P A 1
H1A2 H 0.3399 0.8347 0.1101 0.073 Uiso 0.25 1 calc R U P A 1
H1A3 H 0.3724 0.9380 0.1931 0.073 Uiso 0.25 1 calc R U P A 1
C2A C 0.0845(10) 0.7686(9) 0.2125(5) 0.0487(4) Uani 0.25 1 d D . P A 1
H2A1 H 0.1371 0.8016 0.2725 0.073 Uiso 0.25 1 calc R U P A 1
H2A2 H -0.0150 0.6811 0.2020 0.073 Uiso 0.25 1 calc R U P A 1
H2A3 H 0.0676 0.8424 0.1902 0.073 Uiso 0.25 1 calc R U P A 1
C3A C 0.0853(10) 0.6294(7) 0.0884(4) 0.0487(4) Uani 0.25 1 d D . P A 1
H3A1 H 0.0031 0.5425 0.0975 0.073 Uiso 0.25 1 calc R U P A 1
H3A2 H 0.1529 0.6062 0.0670 0.073 Uiso 0.25 1 calc R U P A 1
H3A3 H 0.0396 0.6694 0.0481 0.073 Uiso 0.25 1 calc R U P A 1
C1 C 0.2487(5) 0.9015(4) 0.1894(2) 0.0487(4) Uani 0.5 1 d D . P A 2
H1A H 0.3601 0.9490 0.1983 0.073 Uiso 0.5 1 calc R U P A 2
H1B H 0.2293 0.9307 0.2393 0.073 Uiso 0.5 1 calc R U P A 2
H1C H 0.2004 0.9285 0.1419 0.073 Uiso 0.5 1 calc R U P A 2
C2 C 0.0079(4) 0.6772(4) 0.1661(3) 0.0487(4) Uani 0.5 1 d D . P A 2
H2A H -0.0381 0.7181 0.1266 0.073 Uiso 0.5 1 calc R U P A 2
H2B H 0.0004 0.7009 0.2211 0.073 Uiso 0.5 1 calc R U P A 2
H2C H -0.0473 0.5733 0.1472 0.073 Uiso 0.5 1 calc R U P A 2
C3 C 0.1894(5) 0.6948(4) 0.0871(2) 0.0487(4) Uani 0.5 1 d D . P A 2
H3A H 0.2969 0.7254 0.0912 0.073 Uiso 0.5 1 calc R U P A 2
H3B H 0.1509 0.7393 0.0466 0.073 Uiso 0.5 1 calc R U P A 2
H3C H 0.1263 0.5908 0.0690 0.073 Uiso 0.5 1 calc R U P A 2
C1B C 0.3083(9) 0.8510(9) 0.1422(7) 0.0487(4) Uani 0.25 1 d D . P A 3
H1B1 H 0.3532 0.8052 0.1155 0.073 Uiso 0.25 1 calc R U P A 3
H1B2 H 0.3885 0.9259 0.1901 0.073 Uiso 0.25 1 calc R U P A 3
H1B3 H 0.2650 0.8932 0.1023 0.073 Uiso 0.25 1 calc R U P A 3
C2B C 0.0219(7) 0.6277(7) 0.1211(5) 0.0487(4) Uani 0.25 1 d D . P A 3
H2B1 H 0.0266 0.5764 0.0731 0.073 Uiso 0.25 1 calc R U P A 3
H2B2 H -0.0396 0.6722 0.1018 0.073 Uiso 0.25 1 calc R U P A 3
H2B3 H -0.0259 0.5607 0.1552 0.073 Uiso 0.25 1 calc R U P A 3
C3B C 0.1501(11) 0.8254(9) 0.2365(4) 0.0487(4) Uani 0.25 1 d D . P A 3
H3B1 H 0.0944 0.8691 0.2072 0.073 Uiso 0.25 1 calc R U P A 3
H3B2 H 0.2489 0.9001 0.2755 0.073 Uiso 0.25 1 calc R U P A 3
H3B3 H 0.0883 0.7603 0.2672 0.073 Uiso 0.25 1 calc R U P A 3
C4 C 0.18030(17) 0.73965(15) 0.17157(9) 0.0335(3) Uani 1 1 d D . . . .
C5 C 0.25517(17) 0.67724(15) 0.23320(8) 0.0326(3) Uani 1 1 d . . . . .
C6 C 0.3840(2) 0.76752(16) 0.30164(10) 0.0509(5) Uani 1 1 d . . . . .
H6 H 0.4367 0.8662 0.3009 0.061 Uiso 1 1 calc R U . B 1
C7A C 0.4768(4) 0.7120(3) 0.35379(18) 0.0258(5) Uani 0.5 1 d . . P C 2
C8 C 0.5715(3) 0.8333(2) 0.44195(14) 0.0239(4) Uani 0.5 1 d . . P C 1
C9 C 0.6347(4) 0.7848(4) 0.5057(2) 0.0201(5) Uani 0.5 1 d . . P C 1
H9 H 0.5933 0.6850 0.5015 0.024 Uiso 0.5 1 calc R U P C 1
C10 C 0.7569(3) 0.8784(2) 0.57566(14) 0.0228(4) Uani 0.5 1 d . . P C 1
C11 C 0.8173(4) 1.0257(3) 0.58153(19) 0.0422(8) Uani 0.5 1 d . . P C 1
H11 H 0.9029 1.0915 0.6277 0.051 Uiso 0.5 1 calc R U P C 1
C12 C 0.7516(5) 1.0753(3) 0.5198(2) 0.0623(14) Uani 0.5 1 d . . P C 1
H12 H 0.7895 1.1748 0.5253 0.075 Uiso 0.5 1 calc R U P C 1
C13 C 0.6316(5) 0.9810(3) 0.4502(2) 0.0543(11) Uani 0.5 1 d . . P C 1
H13 H 0.5894 1.0165 0.4078 0.065 Uiso 0.5 1 calc R U P C 1
C7 C 0.4404(3) 0.7265(3) 0.36906(17) 0.0214(4) Uani 0.5 1 d . . P C 1
C8A C 0.6259(3) 0.8162(3) 0.41891(16) 0.0273(4) Uani 0.5 1 d . . P C 2
C9A C 0.6664(5) 0.7754(4) 0.4932(2) 0.0244(6) Uani 0.5 1 d . . P C 2
H9A H 0.5974 0.6849 0.5017 0.029 Uiso 0.5 1 calc R U P C 2
C10A C 0.8061(3) 0.8649(3) 0.55520(17) 0.0266(4) Uani 0.5 1 d . . P C 2
C11A C 0.9074(4) 0.9975(3) 0.54132(18) 0.0361(6) Uani 0.5 1 d . . P C 2
H11A H 1.0031 1.0599 0.5828 0.043 Uiso 0.5 1 calc R U P C 2
C12A C 0.8684(4) 1.0384(3) 0.4671(2) 0.0402(7) Uani 0.5 1 d . . P C 2
H12A H 0.9388 1.1278 0.4581 0.048 Uiso 0.5 1 calc R U P C 2
C13A C 0.7281(4) 0.9501(3) 0.40637(18) 0.0346(6) Uani 0.5 1 d . . P C 2
H13A H 0.7013 0.9798 0.3566 0.041 Uiso 0.5 1 calc R U P C 2
C14 C 0.82736(18) 0.81585(14) 0.63860(8) 0.0353(3) Uani 1 1 d . . . . .
C15 C 0.9645(2) 0.90376(15) 0.70277(10) 0.0428(4) Uani 1 1 d . . . . .
H15 H 1.0276 0.9986 0.6975 0.051 Uiso 1 1 calc R U . . .
C16 C 1.01513(15) 0.86135(13) 0.77438(8) 0.0265(2) Uani 1 1 d . . . . .
C17 C 1.16275(17) 0.96825(15) 0.84474(9) 0.0364(3) Uani 1 1 d . . . . .
C18 C 1.2566(3) 0.8990(3) 0.87291(17) 0.0669(7) Uani 1 1 d . . . D 1
H18A H 1.2987 0.8856 0.8291 0.100 Uiso 1 1 calc R U . D 1
H18B H 1.1909 0.8062 0.8844 0.100 Uiso 1 1 calc R U . D 1
H18C H 1.3415 0.9602 0.9236 0.100 Uiso 1 1 calc R U . D 1
C19 C 1.1092(3) 0.9965(3) 0.91920(15) 0.0754(8) Uani 1 1 d . . . E 1
H19A H 1.0646 0.9096 0.9410 0.113 Uiso 1 1 calc R U . E 1
H19B H 1.0315 1.0242 0.9002 0.113 Uiso 1 1 calc R U . E 1
H19C H 1.1980 1.0735 0.9631 0.113 Uiso 1 1 calc R U . E 1
C20 C 1.2545(3) 1.1111(3) 0.82377(18) 0.0866(11) Uani 1 1 d . . . F 1
H20A H 1.3414 1.1758 0.8728 0.130 Uiso 1 1 calc R U . F 1
H20B H 1.1881 1.1516 0.8065 0.130 Uiso 1 1 calc R U . F 1
H20C H 1.2936 1.0985 0.7784 0.130 Uiso 1 1 calc R U . F 1
C21 C 0.4573(2) 0.5082(2) 0.16622(12) 0.0474(4) Uani 1 1 d . . . . .
H21A H 0.5096 0.6045 0.2019 0.057 Uiso 1 1 calc R U . . .
H21B H 0.3669 0.4966 0.1227 0.057 Uiso 1 1 calc R U . . .
C22 C 0.5680(2) 0.4966(2) 0.12500(12) 0.0474(4) Uani 1 1 d . . . . .
H22A H 0.5958 0.5672 0.0891 0.057 Uiso 1 1 calc R U . . .
H22B H 0.6637 0.5188 0.1683 0.057 Uiso 1 1 calc R U . . .
C23 C 0.4538(2) 0.2491(2) 0.12716(11) 0.0458(4) Uani 1 1 d . . . . .
H23A H 0.5465 0.2668 0.1713 0.055 Uiso 1 1 calc R U . . .
H23B H 0.4057 0.1521 0.0931 0.055 Uiso 1 1 calc R U . . .
C24 C 0.3405(2) 0.2583(2) 0.16650(11) 0.0452(4) Uani 1 1 d . . . . .
H24A H 0.2453 0.2345 0.1221 0.054 Uiso 1 1 calc R U . . .
H24B H 0.3124 0.1871 0.2020 0.054 Uiso 1 1 calc R U . . .
C25 C 0.6058(2) 0.3426(3) 0.03660(12) 0.0503(4) Uani 1 1 d . . . . .
H25A H 0.6345 0.4128 0.0013 0.075 Uiso 1 1 calc R U . . .
H25B H 0.5564 0.2464 0.0027 0.075 Uiso 1 1 calc R U . . .
H25C H 0.6984 0.3613 0.0801 0.075 Uiso 1 1 calc R U . . .
C26 C 0.7740(5) 0.5863(5) 0.4220(3) 0.0444(8) Uani 0.5 1 d D . P G 1
H26A H 0.8115 0.5980 0.4831 0.053 Uiso 0.5 1 calc R U P G 1
H26B H 0.7594 0.6676 0.4103 0.053 Uiso 0.5 1 calc R U P G 1
C27 C 0.8913(4) 0.5840(4) 0.3831(3) 0.0401(6) Uani 0.5 1 d . . P G 1
H27A H 0.8546 0.5750 0.3223 0.048 Uiso 0.5 1 calc R U P G 1
H27B H 0.9908 0.6747 0.4062 0.048 Uiso 0.5 1 calc R U P G 1
C28 C 0.7799(3) 0.3263(2) 0.36376(14) 0.0609(6) Uani 0.5 1 d D . P G 1
H28A H 0.8000 0.2493 0.3789 0.073 Uiso 0.5 1 calc R U P G 1
H28B H 0.7431 0.3113 0.3024 0.073 Uiso 0.5 1 calc R U P G 1
C29 C 0.6540(4) 0.3359(4) 0.4075(2) 0.0408(7) Uani 0.5 1 d D . P G 1
H29A H 0.5542 0.2450 0.3871 0.049 Uiso 0.5 1 calc R U P G 1
H29B H 0.6938 0.3496 0.4686 0.049 Uiso 0.5 1 calc R U P G 1
C30 C 1.0238(4) 0.4615(5) 0.3610(2) 0.0461(8) Uani 0.5 1 d . . P G 1
H30A H 0.9801 0.4418 0.3004 0.069 Uiso 0.5 1 calc R U P G 1
H30B H 1.0453 0.3865 0.3767 0.069 Uiso 0.5 1 calc R U P G 1
H30C H 1.1198 0.5540 0.3796 0.069 Uiso 0.5 1 calc R U P G 1
N3 N 0.6298(3) 0.4542(3) 0.38757(17) 0.0355(5) Uani 0.5 1 d D . P G 1
H2N H 0.5534(15) 0.4520(14) 0.4047(18) 0.053 Uiso 0.5 1 d D U P H 1
N4 N 0.9139(3) 0.4647(3) 0.40005(15) 0.0313(4) Uani 0.5 1 d . . P G 1
C27A C 0.7799(3) 0.3263(2) 0.36376(14) 0.0609(6) Uani 0.5 1 d D . P I 2
H27C H 0.7526 0.2391 0.3253 0.073 Uiso 0.5 1 calc R U P I 2
H27D H 0.8095 0.3123 0.4210 0.073 Uiso 0.5 1 calc R U P I 2
C30A C 0.5370(5) 0.2035(4) 0.3622(3) 0.0513(8) Uani 0.5 1 d . . P I 2
H30D H 0.4472 0.2134 0.3611 0.077 Uiso 0.5 1 calc R U P I 2
H30E H 0.5731 0.1814 0.4154 0.077 Uiso 0.5 1 calc R U P I 2
H30F H 0.5080 0.1262 0.3165 0.077 Uiso 0.5 1 calc R U P I 2
N3A N 0.9683(5) 0.5779(4) 0.4117(3) 0.0541(8) Uani 0.5 1 d D . P I 2
H3N H 1.0454(17) 0.6586(10) 0.4067(19) 0.081 Uiso 0.5 1 d D U P J 2
N4A N 0.6586(3) 0.3352(3) 0.35301(16) 0.0363(5) Uani 0.5 1 d D . P I 2
C28A C 0.7002(4) 0.4568(4) 0.4170(2) 0.0441(8) Uani 0.5 1 d D . P I 2
H28C H 0.7298 0.4376 0.4729 0.053 Uiso 0.5 1 calc R U P I 2
H28D H 0.6099 0.4692 0.4117 0.053 Uiso 0.5 1 calc R U P I 2
C26A C 0.9268(5) 0.4542(5) 0.3512(3) 0.0490(8) Uani 0.5 1 d D . P I 2
H26C H 1.0125 0.4340 0.3607 0.059 Uiso 0.5 1 calc R U P I 2
H26D H 0.9031 0.4705 0.2940 0.059 Uiso 0.5 1 calc R U P I 2
C29A C 0.8315(6) 0.5903(5) 0.4082(4) 0.0577(12) Uani 0.5 1 d D . P I 2
H29C H 0.7976 0.6138 0.3544 0.069 Uiso 0.5 1 calc R U P I 2
H29D H 0.8600 0.6698 0.4532 0.069 Uiso 0.5 1 calc R U P I 2
N1 N 0.40398(16) 0.40065(17) 0.21697(8) 0.0395(3) Uani 1 1 d D . . . .
H1N H 0.484(2) 0.409(3) 0.2537(13) 0.059 Uiso 1 1 d D U . . .
N2 N 0.49863(17) 0.35356(18) 0.07492(8) 0.0406(3) Uani 1 1 d . . . . .
O1 O 0.19256(13) 0.54234(11) 0.21611(6) 0.0351(2) Uani 1 1 d . . . . .
O2 O 0.41677(16) 0.58961(12) 0.36313(8) 0.0550(4) Uani 1 1 d . . . . .
O3 O 0.73327(11) 0.68685(10) 0.63566(6) 0.02798(18) Uani 1 1 d . . . . .
O4 O 0.94460(12) 0.73837(11) 0.78873(6) 0.0339(2) Uani 1 1 d . . . . .
Cu1 Cu 0.24673(2) 0.42403(2) 0.28179(2) 0.03110(6) Uani 1 1 d . . . . .

loop_
_atom_site_aniso_label
_atom_site_aniso_U_11
_atom_site_aniso_U_22
_atom_site_aniso_U_33
_atom_site_aniso_U_23
_atom_site_aniso_U_13
_atom_site_aniso_U_12
C1A 0.0513(10) 0.0451(9) 0.0489(9) 0.0206(7) 0.0048(7) 0.0273(8)
C2A 0.0513(10) 0.0451(9) 0.0489(9) 0.0206(7) 0.0048(7) 0.0273(8)
C3A 0.0513(10) 0.0451(9) 0.0489(9) 0.0206(7) 0.0048(7) 0.0273(8)
C1 0.0513(10) 0.0451(9) 0.0489(9) 0.0206(7) 0.0048(7) 0.0273(8)
C2 0.0513(10) 0.0451(9) 0.0489(9) 0.0206(7) 0.0048(7) 0.0273(8)
C3 0.0513(10) 0.0451(9) 0.0489(9) 0.0206(7) 0.0048(7) 0.0273(8)
C1B 0.0513(10) 0.0451(9) 0.0489(9) 0.0206(7) 0.0048(7) 0.0273(8)
C2B 0.0513(10) 0.0451(9) 0.0489(9) 0.0206(7) 0.0048(7) 0.0273(8)
C3B 0.0513(10) 0.0451(9) 0.0489(9) 0.0206(7) 0.0048(7) 0.0273(8)
C4 0.0318(6) 0.0252(6) 0.0375(6) 0.0126(5) 0.0042(5) 0.0119(5)
C5 0.0330(6) 0.0240(6) 0.0263(5) 0.0105(4) 0.0008(4) 0.0064(5)
C6 0.0559(10) 0.0203(6) 0.0362(7) 0.0114(5) -0.0146(7) 0.0009(6)
C7A 0.0292(14) 0.0181(11) 0.0229(11) 0.0053(8) 0.0029(9) 0.0087(10)
C8 0.0280(11) 0.0133(8) 0.0216(8) 0.0038(6) -0.0002(8) 0.0072(8)
C9 0.0229(15) 0.0140(10) 0.0205(12) 0.0049(8) 0.0051(9) 0.0075(10)
C10 0.0269(11) 0.0147(9) 0.0198(8) 0.0039(6) 0.0021(8) 0.0074(8)
C11 0.0493(17) 0.0143(10) 0.0336(12) 0.0022(8) -0.0140(11) 0.0063(10)
C12 0.077(3) 0.0132(10) 0.0470(17) 0.0032(10) -0.0323(17) 0.0084(13)
C13 0.069(2) 0.0135(10) 0.0414(15) 0.0040(9) -0.0255(15) 0.0108(12)
C7 0.0263(12) 0.0155(10) 0.0201(10) 0.0038(7) 0.0043(8) 0.0101(9)
C8A 0.0282(11) 0.0179(10) 0.0266(10) 0.0063(7) 0.0029(9) 0.0071(9)
C9A 0.0252(16) 0.0177(12) 0.0240(14) 0.0052(10) 0.0037(10) 0.0077(11)
C10A 0.0268(11) 0.0165(10) 0.0259(10) 0.0057(7) 0.0019(9) 0.0056(9)
C11A 0.0315(13) 0.0223(11) 0.0340(12) 0.0087(9) 0.0007(10) 0.0019(10)
C12A 0.0384(15) 0.0244(12) 0.0379(13) 0.0146(10) 0.0043(11) 0.0030(11)
C13A 0.0355(14) 0.0225(11) 0.0324(12) 0.0115(9) 0.0044(10) 0.0067(10)
C14 0.0382(7) 0.0166(5) 0.0286(5) 0.0061(4) -0.0075(5) 0.0047(5)
C15 0.0414(8) 0.0194(5) 0.0346(6) 0.0097(5) -0.0105(5) -0.0001(5)
C16 0.0247(5) 0.0193(5) 0.0262(5) 0.0032(4) -0.0006(4) 0.0080(4)
C17 0.0306(6) 0.0213(5) 0.0363(6) 0.0051(5) -0.0084(5) 0.0059(5)
C18 0.0419(10) 0.0541(12) 0.0803(15) -0.0045(11) -0.0210(10) 0.0263(9)
C19 0.0675(15) 0.0862(19) 0.0466(11) -0.0237(12) -0.0122(10) 0.0373(14)
C20 0.0631(15) 0.0419(11) 0.0713(15) 0.0200(10) -0.0291(12) -0.0153(10)
C21 0.0435(9) 0.0426(9) 0.0481(9) 0.0223(7) 0.0208(7) 0.0110(7)
C22 0.0359(8) 0.0469(10) 0.0483(9) 0.0217(7) 0.0166(7) 0.0093(7)
C23 0.0428(9) 0.0472(9) 0.0403(8) 0.0196(7) 0.0110(7) 0.0169(8)
C24 0.0374(8) 0.0427(9) 0.0422(8) 0.0192(7) 0.0121(6) 0.0090(7)
C25 0.0415(9) 0.0656(12) 0.0426(8) 0.0212(8) 0.0131(7) 0.0248(9)
C26 0.0370(19) 0.044(2) 0.0528(19) -0.0011(14) 0.0133(15) 0.0229(17)
C27 0.0263(14) 0.0316(15) 0.057(2) 0.0115(13) 0.0123(14) 0.0109(12)
C28 0.0598(13) 0.0386(9) 0.0538(11) 0.0127(8) -0.0039(9) 0.0111(9)
C29 0.0359(15) 0.0429(17) 0.0450(16) 0.0230(13) 0.0167(12) 0.0173(14)
C30 0.0370(16) 0.067(2) 0.0421(16) 0.0103(15) 0.0159(13) 0.0309(17)
N3 0.0274(11) 0.0495(15) 0.0349(11) 0.0116(10) 0.0112(9) 0.0224(11)
N4 0.0268(10) 0.0413(13) 0.0269(10) 0.0048(8) 0.0069(8) 0.0191(10)
C27A 0.0598(13) 0.0386(9) 0.0538(11) 0.0127(8) -0.0039(9) 0.0111(9)
C30A 0.0405(18) 0.0431(19) 0.059(2) 0.0136(16) 0.0116(16) 0.0142(16)
N3A 0.0464(19) 0.0391(17) 0.064(2) 0.0042(15) 0.0132(16) 0.0143(15)
N4A 0.0344(12) 0.0337(12) 0.0332(11) 0.0054(9) 0.0046(9) 0.0141(10)
C28A 0.0368(16) 0.058(2) 0.0357(14) -0.0026(13) 0.0022(12) 0.0288(16)
C26A 0.0427(19) 0.053(2) 0.0460(19) 0.0046(15) 0.0174(15) 0.0188(17)
C29A 0.044(3) 0.0354(19) 0.079(3) -0.0037(19) 0.004(2) 0.017(2)
N1 0.0284(6) 0.0437(7) 0.0270(5) 0.0145(5) 0.0026(4) 0.0053(5)
N2 0.0330(6) 0.0509(8) 0.0296(5) 0.0179(5) 0.0061(4) 0.0154(6)
O1 0.0349(5) 0.0220(4) 0.0301(4) 0.0086(3) -0.0043(4) 0.0066(4)
O2 0.0514(7) 0.0221(5) 0.0415(6) 0.0153(4) -0.0207(5) -0.0047(5)
O3 0.0265(4) 0.0190(4) 0.0261(4) 0.0069(3) -0.0006(3) 0.0058(3)
O4 0.0301(5) 0.0221(4) 0.0297(4) 0.0077(3) -0.0042(3) 0.0040(4)
Cu1 0.02849(9) 0.01971(8) 0.02514(8) 0.00883(5) -0.00384(5) 0.00200(6)

loop_
_atom_type_symbol
_atom_type_description
_atom_type_scat_dispersion_real
_atom_type_scat_dispersion_imag
_atom_type_scat_source
C C 0.0033 0.0016 'International Tables Vol C Tables 4.2.6.8 and 6.1.1.4'
H H 0.0000 0.0000 'International Tables Vol C Tables 4.2.6.8 and 6.1.1.4'
N N 0.0061 0.0033 'International Tables Vol C Tables 4.2.6.8 and 6.1.1.4'
O O 0.0106 0.0060 'International Tables Vol C Tables 4.2.6.8 and 6.1.1.4'
Cu Cu 0.3201 1.2651 'International Tables Vol C Tables 4.2.6.8 and 6.1.1.4'

loop_
_geom_angle_atom_site_label_1
_geom_angle_atom_site_label_2
_geom_angle_atom_site_label_3
_geom_angle
_geom_angle_site_symmetry_1
_geom_angle_site_symmetry_3
C4 C1A H1A1 109.5 . .
C4 C1A H1A2 109.5 . .
H1A1 C1A H1A2 109.5 . .
C4 C1A H1A3 109.5 . .
H1A1 C1A H1A3 109.5 . .
H1A2 C1A H1A3 109.5 . .
C4 C2A H2A1 109.5 . .
C4 C2A H2A2 109.5 . .
H2A1 C2A H2A2 109.5 . .
C4 C2A H2A3 109.5 . .
H2A1 C2A H2A3 109.5 . .
H2A2 C2A H2A3 109.5 . .
C4 C3A H3A1 109.5 . .
C4 C3A H3A2 109.5 . .
H3A1 C3A H3A2 109.5 . .
C4 C3A H3A3 109.5 . .
H3A1 C3A H3A3 109.5 . .
H3A2 C3A H3A3 109.5 . .
C4 C1 H1A 109.5 . .
C4 C1 H1B 109.5 . .
H1A C1 H1B 109.5 . .
C4 C1 H1C 109.5 . .
H1A C1 H1C 109.5 . .
H1B C1 H1C 109.5 . .
C4 C2 H2A 109.5 . .
C4 C2 H2B 109.5 . .
H2A C2 H2B 109.5 . .
C4 C2 H2C 109.5 . .
H2A C2 H2C 109.5 . .
H2B C2 H2C 109.5 . .
C4 C3 H3A 109.5 . .
C4 C3 H3B 109.5 . .
H3A C3 H3B 109.5 . .
C4 C3 H3C 109.5 . .
H3A C3 H3C 109.5 . .
H3B C3 H3C 109.5 . .
C4 C1B H1B1 109.5 . .
C4 C1B H1B2 109.5 . .
H1B1 C1B H1B2 109.5 . .
C4 C1B H1B3 109.5 . .
H1B1 C1B H1B3 109.5 . .
H1B2 C1B H1B3 109.5 . .
C4 C2B H2B1 109.5 . .
C4 C2B H2B2 109.5 . .
H2B1 C2B H2B2 109.5 . .
C4 C2B H2B3 109.5 . .
H2B1 C2B H2B3 109.5 . .
H2B2 C2B H2B3 109.5 . .
C4 C3B H3B1 109.5 . .
C4 C3B H3B2 109.5 . .
H3B1 C3B H3B2 109.5 . .
C4 C3B H3B3 109.5 . .
H3B1 C3B H3B3 109.5 . .
H3B2 C3B H3B3 109.5 . .
C2A C4 C1A 114.5(5) . .
C2B C4 C1B 128.5(5) . .
C3 C4 C1 108.2(2) . .
C2A C4 C5 104.5(3) . .
C2B C4 C5 110.6(3) . .
C1A C4 C5 114.9(3) . .
C3 C4 C5 106.68(16) . .
C1B C4 C5 106.8(3) . .
C1 C4 C5 117.76(17) . .
C2A C4 C3A 112.9(5) . .
C1A C4 C3A 101.5(6) . .
C5 C4 C3A 108.8(3) . .
C3 C4 C2 108.8(2) . .
C1 C4 C2 104.7(2) . .
C5 C4 C2 110.50(16) . .
C2B C4 C3B 102.7(5) . .
C1B C4 C3B 106.3(5) . .
C5 C4 C3B 97.4(3) . .
O1 C5 C6 124.65(12) . .
O1 C5 C4 115.14(12) . .
C6 C5 C4 120.20(13) . .
C7 C6 C5 125.70(17) . .
C5 C6 C7A 120.94(17) . .
C7 C6 H6 117.1 . .
C5 C6 H6 117.1 . .
O2 C7A C8A 115.9(2) . .
O2 C7A C6 121.4(3) . .
C8A C7A C6 118.9(2) . .
C9 C8 C13 118.3(2) . .
C9 C8 C7 118.8(2) . .
C13 C8 C7 122.9(2) . .
C8 C9 C10 121.9(3) . .
C8 C9 H9 119.0 . .
C10 C9 H9 119.0 . .
C9 C10 C11 118.7(2) . .
C9 C10 C14 118.0(2) . .
C11 C10 C14 123.1(2) . .
C12 C11 C10 120.0(2) . .
C12 C11 H11 120.0 . .
C10 C11 H11 120.0 . .
C13 C12 C11 120.6(3) . .
C13 C12 H12 119.7 . .
C11 C12 H12 119.7 . .
C12 C13 C8 120.5(2) . .
C12 C13 H13 119.7 . .
C8 C13 H13 119.7 . .
C6 C7 O2 120.8(2) . .
C6 C7 C8 121.3(2) . .
O2 C7 C8 114.6(2) . .
C9A C8A C13A 119.3(3) . .
C9A C8A C7A 118.3(3) . .
C13A C8A C7A 122.3(2) . .
C10A C9A C8A 121.4(3) . .
C10A C9A H9A 119.3 . .
C8A C9A H9A 119.3 . .
C9A C10A C11A 118.5(3) . .
C9A C10A C14 116.1(2) . .
C11A C10A C14 125.0(2) . .
C12A C11A C10A 120.5(3) . .
C12A C11A H11A 119.8 . .
C10A C11A H11A 119.8 . .
C13A C12A C11A 120.7(3) . .
C13A C12A H12A 119.6 . .
C11A C12A H12A 119.6 . .
C12A C13A C8A 119.6(2) . .
C12A C13A H13A 120.2 . .
C8A C13A H13A 120.2 . .
O3 C14 C15 125.34(12) . .
O3 C14 C10 111.91(14) . .
C15 C14 C10 121.07(14) . .
O3 C14 C10A 115.05(13) . .
C15 C14 C10A 117.84(15) . .
C14 C15 C16 124.32(13) . .
C14 C15 H15 117.8 . .
C16 C15 H15 117.8 . .
O4 C16 C15 124.56(12) . .
O4 C16 C17 114.55(11) . .
C15 C16 C17 120.84(12) . .
C18 C17 C20 113.1(2) . .
C18 C17 C16 109.10(13) . .
C20 C17 C16 114.16(13) . .
C18 C17 C19 106.91(19) . .
C20 C17 C19 106.8(2) . .
C16 C17 C19 106.30(15) . .
C17 C18 H18A 109.5 . .
C17 C18 H18B 109.5 . .
H18A C18 H18B 109.5 . .
C17 C18 H18C 109.5 . .
H18A C18 H18C 109.5 . .
H18B C18 H18C 109.5 . .
C17 C19 H19A 109.5 . .
C17 C19 H19B 109.5 . .
H19A C19 H19B 109.5 . .
C17 C19 H19C 109.5 . .
H19A C19 H19C 109.5 . .
H19B C19 H19C 109.5 . .
C17 C20 H20A 109.5 . .
C17 C20 H20B 109.5 . .
H20A C20 H20B 109.5 . .
C17 C20 H20C 109.5 . .
H20A C20 H20C 109.5 . .
H20B C20 H20C 109.5 . .
N1 C21 C22 112.46(17) . .
N1 C21 H21A 109.1 . .
C22 C21 H21A 109.1 . .
N1 C21 H21B 109.1 . .
C22 C21 H21B 109.1 . .
H21A C21 H21B 107.8 . .
N2 C22 C21 111.12(15) . .
N2 C22 H22A 109.4 . .
C21 C22 H22A 109.4 . .
N2 C22 H22B 109.4 . .
C21 C22 H22B 109.4 . .
H22A C22 H22B 108.0 . .
N2 C23 C24 110.57(16) . .
N2 C23 H23A 109.5 . .
C24 C23 H23A 109.5 . .
N2 C23 H23B 109.5 . .
C24 C23 H23B 109.5 . .
H23A C23 H23B 108.1 . .
N1 C24 C23 112.29(15) . .
N1 C24 H24A 109.1 . .
C23 C24 H24A 109.1 . .
N1 C24 H24B 109.1 . .
C23 C24 H24B 109.1 . .
H24A C24 H24B 107.9 . .
N2 C25 H25A 109.5 . .
N2 C25 H25B 109.5 . .
H25A C25 H25B 109.5 . .
N2 C25 H25C 109.5 . .
H25A C25 H25C 109.5 . .
H25B C25 H25C 109.5 . .
N3 C26 C27 108.9(3) . .
N3 C26 H26A 109.9 . .
C27 C26 H26A 109.9 . .
N3 C26 H26B 109.9 . .
C27 C26 H26B 109.9 . .
H26A C26 H26B 108.3 . .
N4 C27 C26 110.4(3) . .
N4 C27 H27A 109.6 . .
C26 C27 H27A 109.6 . .
N4 C27 H27B 109.6 . .
C26 C27 H27B 109.6 . .
H27A C27 H27B 108.1 . .
N4 C28 C29 101.1(2) . .
N4 C28 H28A 111.6 . .
C29 C28 H28A 111.6 . .
N4 C28 H28B 111.6 . .
C29 C28 H28B 111.6 . .
H28A C28 H28B 109.4 . .
N3 C29 C28 111.2(2) . .
N3 C29 H29A 109.4 . .
C28 C29 H29A 109.4 . .
N3 C29 H29B 109.4 . .
C28 C29 H29B 109.4 . .
H29A C29 H29B 108.0 . .
N4 C30 H30A 109.5 . .
N4 C30 H30B 109.5 . .
H30A C30 H30B 109.5 . .
N4 C30 H30C 109.5 . .
H30A C30 H30C 109.5 . .
H30B C30 H30C 109.5 . .
C26 N3 C29 108.7(3) . .
C26 N3 H2N 113.3(12) . .
C29 N3 H2N 111.2(11) . .
C28 N4 C30 102.4(3) . .
C28 N4 C27 114.7(2) . .
C30 N4 C27 110.0(3) . .
N4A C30A H30D 109.5 . .
N4A C30A H30E 109.5 . .
H30D C30A H30E 109.5 . .
N4A C30A H30F 109.5 . .
H30D C30A H30F 109.5 . .
H30E C30A H30F 109.5 . .
C26A N3A C29A 110.2(4) . .
C26A N3A H3N 113.3(12) . .
C29A N3A H3N 111.5(12) . .
C30A N4A C28A 111.9(3) . .
N4A C28A C29A 110.5(4) . .
N4A C28A H28C 109.5 . .
C29A C28A H28C 109.5 . .
N4A C28A H28D 109.5 . .
C29A C28A H28D 109.5 . .
H28C C28A H28D 108.1 . .
N3A C26A H26C 110.5 . .
N3A C26A H26D 110.5 . .
H26C C26A H26D 108.7 . .
N3A C29A C28A 112.8(4) . .
N3A C29A H29C 109.0 . .
C28A C29A H29C 109.0 . .
N3A C29A H29D 109.0 . .
C28A C29A H29D 109.0 . .
H29C C29A H29D 107.8 . .
C24 N1 C21 109.39(14) . .
C24 N1 Cu1 115.14(10) . .
C21 N1 Cu1 112.19(12) . .
C24 N1 H1N 100.9(18) . .
C21 N1 H1N 108.7(19) . .
Cu1 N1 H1N 109.8(18) . .
C25 N2 C23 110.15(16) . .
C25 N2 C22 110.84(15) . .
C23 N2 C22 109.47(14) . .
C5 O1 Cu1 127.26(9) . .
C7A O2 Cu1 126.33(15) . .
C7 O2 Cu1 124.91(14) . .
C14 O3 Cu1 126.49(8) . 2_666
C16 O4 Cu1 127.49(8) . 2_666
O4 Cu1 O2 170.22(7) 2_666 .
O4 Cu1 O3 91.76(4) 2_666 2_666
O2 Cu1 O3 86.48(4) . 2_666
O4 Cu1 O1 87.19(4) 2_666 .
O2 Cu1 O1 91.89(5) . .
O3 Cu1 O1 164.22(5) 2_666 .
O4 Cu1 N1 97.06(5) 2_666 .
O2 Cu1 N1 92.70(7) . .
O3 Cu1 N1 96.39(5) 2_666 .
O1 Cu1 N1 99.36(5) . .

loop_
_geom_bond_atom_site_label_1
_geom_bond_atom_site_label_2
_geom_bond_distance
_geom_bond_site_symmetry_2
C1A C4 1.510(6) .
C1A H1A1 0.9800 .
C1A H1A2 0.9800 .
C1A H1A3 0.9800 .
C2A C4 1.468(6) .
C2A H2A1 0.9800 .
C2A H2A2 0.9800 .
C2A H2A3 0.9800 .
C3A C4 1.544(6) .
C3A H3A1 0.9800 .
C3A H3A2 0.9800 .
C3A H3A3 0.9800 .
C1 C4 1.531(4) .
C1 H1A 0.9800 .
C1 H1B 0.9800 .
C1 H1C 0.9800 .
C2 C4 1.554(4) .
C2 H2A 0.9800 .
C2 H2B 0.9800 .
C2 H2C 0.9800 .
C3 C4 1.519(4) .
C3 H3A 0.9800 .
C3 H3B 0.9800 .
C3 H3C 0.9800 .
C1B C4 1.531(6) .
C1B H1B1 0.9800 .
C1B H1B2 0.9800 .
C1B H1B3 0.9800 .
C2B C4 1.483(6) .
C2B H2B1 0.9800 .
C2B H2B2 0.9800 .
C2B H2B3 0.9800 .
C3B C4 1.575(6) .
C3B H3B1 0.9800 .
C3B H3B2 0.9800 .
C3B H3B3 0.9800 .
C4 C5 1.5355(18) .
C5 O1 1.2699(17) .
C5 C6 1.398(2) .
C6 C7 1.357(3) .
C6 C7A 1.510(3) .
C6 H6 0.9500 .
C7A O2 1.216(3) .
C7A C8A 1.498(4) .
C8 C9 1.392(4) .
C8 C13 1.405(3) .
C8 C7 1.493(3) .
C9 C10 1.394(4) .
C9 H9 0.9500 .
C10 C11 1.405(3) .
C10 C14 1.525(3) .
C11 C12 1.389(4) .
C11 H11 0.9500 .
C12 C13 1.384(4) .
C12 H12 0.9500 .
C13 H13 0.9500 .
C7 O2 1.383(3) .
C8A C9A 1.398(5) .
C8A C13A 1.406(4) .
C9A C10A 1.394(5) .
C9A H9A 0.9500 .
C10A C11A 1.403(4) .
C10A C14 1.547(3) .
C11A C12A 1.393(4) .
C11A H11A 0.9500 .
C12A C13A 1.387(4) .
C12A H12A 0.9500 .
C13A H13A 0.9500 .
C14 O3 1.2627(16) .
C14 C15 1.3957(19) .
C15 C16 1.3997(18) .
C15 H15 0.9500 .
C16 O4 1.2595(16) .
C16 C17 1.5390(18) .
C17 C18 1.502(2) .
C17 C20 1.510(3) .
C17 C19 1.560(3) .
C18 H18A 0.9800 .
C18 H18B 0.9800 .
C18 H18C 0.9800 .
C19 H19A 0.9800 .
C19 H19B 0.9800 .
C19 H19C 0.9800 .
C20 H20A 0.9800 .
C20 H20B 0.9800 .
C20 H20C 0.9800 .
C21 N1 1.471(2) .
C21 C22 1.523(3) .
C21 H21A 0.9900 .
C21 H21B 0.9900 .
C22 N2 1.461(3) .
C22 H22A 0.9900 .
C22 H22B 0.9900 .
C23 N2 1.456(2) .
C23 C24 1.517(3) .
C23 H23A 0.9900 .
C23 H23B 0.9900 .
C24 N1 1.468(3) .
C24 H24A 0.9900 .
C24 H24B 0.9900 .
C25 N2 1.456(3) .
C25 H25A 0.9800 .
C25 H25B 0.9800 .
C25 H25C 0.9800 .
C26 N3 1.440(5) .
C26 C27 1.521(6) .
C26 H26A 0.9900 .
C26 H26B 0.9900 .
C27 N4 1.459(4) .
C27 H27A 0.9900 .
C27 H27B 0.9900 .
C28 N4 1.435(3) .
C28 C29 1.683(4) .
C28 H28A 0.9900 .
C28 H28B 0.9900 .
C29 N3 1.470(4) .
C29 H29A 0.9900 .
C29 H29B 0.9900 .
C30 N4 1.457(4) .
C30 H30A 0.9800 .
C30 H30B 0.9800 .
C30 H30C 0.9800 .
N3 H2N 0.895(9) .
C30A N4A 1.441(5) .
C30A H30D 0.9800 .
C30A H30E 0.9800 .
C30A H30F 0.9800 .
N3A C26A 1.451(5) .
N3A C29A 1.471(7) .
N3A H3N 0.891(10) .
N4A C28A 1.470(4) .
C28A C29A 1.496(7) .
C28A H28C 0.9900 .
C28A H28D 0.9900 .
C26A H26C 0.9900 .
C26A H26D 0.9900 .
C29A H29C 0.9900 .
C29A H29D 0.9900 .
N1 Cu1 2.2630(16) .
N1 H1N 0.871(10) .
O1 Cu1 1.9461(10) .
O2 Cu1 1.9362(11) .
O3 Cu1 1.9437(9) 2_666
O4 Cu1 1.9349(10) 2_666
Cu1 O4 1.9349(10) 2_666
Cu1 O3 1.9437(9) 2_666

loop_
_geom_hbond_atom_site_label_D
_geom_hbond_atom_site_label_H
_geom_hbond_atom_site_label_A
_geom_hbond_distance_DH
_geom_hbond_distance_HA
_geom_hbond_distance_DA
_geom_hbond_angle_DHA
N1 H1N N3 0.871(10) 2.273(16) 3.067(3) 151(2)

loop_
_geom_torsion_atom_site_label_1
_geom_torsion_atom_site_label_2
_geom_torsion_atom_site_label_3
_geom_torsion_atom_site_label_4
_geom_torsion
_geom_torsion_site_symmetry_4
C2A C4 C5 O1 100.7(4) .
C2B C4 C5 O1 18.6(4) .
C1A C4 C5 O1 -133.1(5) .
C3 C4 C5 O1 -59.2(2) .
C1B C4 C5 O1 -125.3(5) .
C1 C4 C5 O1 179.0(2) .
C3A C4 C5 O1 -20.2(4) .
C2 C4 C5 O1 58.9(2) .
C3B C4 C5 O1 125.2(4) .
C2A C4 C5 C6 -80.0(4) .
C2B C4 C5 C6 -162.1(4) .
C1A C4 C5 C6 46.2(6) .
C3 C4 C5 C6 120.1(2) .
C1B C4 C5 C6 54.0(5) .
C1 C4 C5 C6 -1.7(3) .
C3A C4 C5 C6 159.1(4) .
C2 C4 C5 C6 -121.9(2) .
C3B C4 C5 C6 -55.6(4) .
O1 C5 C6 C7 -15.6(4) .
C4 C5 C6 C7 165.2(2) .
O1 C5 C6 C7A 10.5(3) .
C4 C5 C6 C7A -168.6(2) .
C7 C6 C7A O2 78.2(5) .
C5 C6 C7A O2 -31.2(4) .
C7 C6 C7A C8A -79.1(5) .
C5 C6 C7A C8A 171.6(2) .
C13 C8 C9 C10 -1.6(5) .
C7 C8 C9 C10 -179.8(3) .
C8 C9 C10 C11 0.1(5) .
C8 C9 C10 C14 -174.8(3) .
C9 C10 C11 C12 2.2(6) .
C14 C10 C11 C12 176.9(4) .
C10 C11 C12 C13 -3.1(8) .
C11 C12 C13 C8 1.5(8) .
C9 C8 C13 C12 0.8(7) .
C7 C8 C13 C12 179.0(4) .
C5 C6 C7 O2 26.5(4) .
C7A C6 C7 O2 -58.7(4) .
C5 C6 C7 C8 -175.1(3) .
C7A C6 C7 C8 99.7(6) .
C9 C8 C7 C6 -173.7(3) .
C13 C8 C7 C6 8.1(5) .
C9 C8 C7 O2 -14.0(4) .
C13 C8 C7 O2 167.8(4) .
O2 C7A C8A C9A -14.3(5) .
C6 C7A C8A C9A 144.2(3) .
O2 C7A C8A C13A 163.1(3) .
C6 C7A C8A C13A -38.5(5) .
C13A C8A C9A C10A 0.1(5) .
C7A C8A C9A C10A 177.6(3) .
C8A C9A C10A C11A -0.6(5) .
C8A C9A C10A C14 172.2(3) .
C9A C10A C11A C12A 0.0(5) .
C14 C10A C11A C12A -172.1(3) .
C10A C11A C12A C13A 1.1(6) .
C11A C12A C13A C8A -1.7(6) .
C9A C8A C13A C12A 1.1(5) .
C7A C8A C13A C12A -176.3(3) .
C9 C10 C14 O3 -24.3(3) .
C11 C10 C14 O3 161.0(3) .
C9 C10 C14 C15 169.7(3) .
C11 C10 C14 C15 -4.9(4) .
C9 C10 C14 C10A 78.2(3) .
C11 C10 C14 C10A -96.5(4) .
C9A C10A C14 O3 15.5(4) .
C11A C10A C14 O3 -172.2(3) .
C9A C10A C14 C15 -178.8(3) .
C11A C10A C14 C15 -6.5(4) .
C9A C10A C14 C10 -74.4(4) .
C11A C10A C14 C10 97.9(4) .
O3 C14 C15 C16 -1.6(3) .
C10 C14 C15 C16 162.4(2) .
C10A C14 C15 C16 -165.7(2) .
C14 C15 C16 O4 1.3(3) .
C14 C15 C16 C17 -175.99(18) .
O4 C16 C17 C18 46.9(2) .
C15 C16 C17 C18 -135.5(2) .
O4 C16 C17 C20 174.5(2) .
C15 C16 C17 C20 -7.9(3) .
O4 C16 C17 C19 -68.0(2) .
C15 C16 C17 C19 109.6(2) .
N1 C21 C22 N2 55.9(2) .
N2 C23 C24 N1 -58.36(19) .
N3 C26 C27 N4 -59.6(4) .
N4 C28 C29 N3 58.9(3) .
C27 C26 N3 C29 60.9(4) .
C28 C29 N3 C26 -62.6(3) .
C29 C28 N4 C30 -178.1(2) .
C29 C28 N4 C27 -59.0(3) .
C26 C27 N4 C28 64.0(4) .
C26 C27 N4 C30 178.7(3) .
C30A N4A C28A C29A 177.3(3) .
C26A N3A C29A C28A 53.6(6) .
N4A C28A C29A N3A -56.6(5) .
C23 C24 N1 C21 54.40(19) .
C23 C24 N1 Cu1 -178.20(11) .
C22 C21 N1 C24 -53.1(2) .
C22 C21 N1 Cu1 177.86(12) .
C24 C23 N2 C25 -179.27(16) .
C24 C23 N2 C22 58.61(19) .
C21 C22 N2 C25 -179.23(15) .
C21 C22 N2 C23 -57.5(2) .
C6 C5 O1 Cu1 4.3(3) .
C4 C5 O1 Cu1 -176.43(10) .
C8A C7A O2 C7 96.3(5) .
C6 C7A O2 C7 -61.6(5) .
C8A C7A O2 Cu1 -168.0(2) .
C6 C7A O2 Cu1 34.1(4) .
C6 C7 O2 C7A 76.5(5) .
C8 C7 O2 C7A -83.3(5) .
C6 C7 O2 Cu1 -25.6(4) .
C8 C7 O2 Cu1 174.55(18) .
C15 C14 O3 Cu1 -0.3(3) 2_666
C10 C14 O3 Cu1 -165.58(15) 2_666
C10A C14 O3 Cu1 164.12(16) 2_666
C15 C16 O4 Cu1 0.8(2) 2_666
C17 C16 O4 Cu1 178.30(10) 2_666
